data_7158640
loop_
_publ_author_name
'Stahlberger, M.'
'Steinlein, O.'
'Adam, C. R.'
'Rotter, M.'
'Hohmann, J.'
'Nieger, M.'
'K\"oberle, B'
'Br\"ase, S'

_publ_section_title
;
 Fluorescent annulated imidazo[4,5-<i>c</i>]isoquinolines <i>via</i> a
 GBB-3CR/imidoylation sequence - DNA-interactions in pUC-19 gel
 electrophoresis mobility shift assay.
;
_journal_issue 17
_journal_name_full 'Organic &amp; biomolecular chemistry'
_journal_page_first 3598
_journal_page_last 3604
_journal_paper_doi 10.1039/d2ob00372d
_journal_volume 20
_journal_year 2022
_chemical_formula_moiety 'C24 H24 N4'
_chemical_formula_sum 'C24 H24 N4'
_chemical_formula_weight 368.47
_chemical_name_systematic
;
N-(adamantan-1-yl)pyrido[2',1':2,3]imidazo[4,5-c]isoquinolin-5-amine
;
_space_group_crystal_system monoclinic
_space_group_IT_number 14
_space_group_name_Hall '-P 2yn'
_space_group_name_H-M_alt 'P 1 21/n 1'
_atom_sites_solution_hydrogens difmap
_atom_sites_solution_primary dual
_atom_sites_solution_secondary difmap
_audit_creation_method SHELXL-2014/7
_audit_update_record
;
2022-02-16 deposited with the CCDC.	2022-04-06 downloaded from the CCDC.
;
_cell_angle_alpha 90
_cell_angle_beta 97.357(4)
_cell_angle_gamma 90
_cell_formula_units_Z 4
_cell_length_a 6.5540(6)
_cell_length_b 12.6859(12)
_cell_length_c 23.2169(21)
_cell_measurement_reflns_used 9929
_cell_measurement_temperature 298(2)
_cell_measurement_theta_max 72.1
_cell_measurement_theta_min 3.8
_cell_volume 1914.4(3)
_computing_cell_refinement 'APEX3 (Bruker AXS Inc., 2016)'
_computing_data_collection 'APEX3 (Bruker AXS Inc., 2016)'
_computing_data_reduction 'SAINT (Bruker AXS Inc., 2016)'
_computing_publication_material 'publCIF (Westrip, 2010)'
_computing_structure_refinement 'SHELXL-2014/7 (Sheldrick, 2014)'
_computing_structure_solution 'SHELXT (Sheldrick, 2015)'
_diffrn_ambient_temperature 298(2)
_diffrn_measured_fraction_theta_full 0.999
_diffrn_measured_fraction_theta_max 0.998
_diffrn_measurement_device_type 'Bruker D8 VENTURE with PhotonII CPAD detector'
_diffrn_measurement_method 'rotation in \f and \w, 1\%, shutterless'
_diffrn_radiation_type CuK\a
_diffrn_radiation_wavelength 1.54178
_diffrn_reflns_av_R_equivalents 0.0290
_diffrn_reflns_av_unetI/netI 0.0208
_diffrn_reflns_Laue_measured_fraction_full 0.999
_diffrn_reflns_Laue_measured_fraction_max 0.998
_diffrn_reflns_limit_h_max 8
_diffrn_reflns_limit_h_min -7
_diffrn_reflns_limit_k_max 15
_diffrn_reflns_limit_k_min -15
_diffrn_reflns_limit_l_max 28
_diffrn_reflns_limit_l_min -28
_diffrn_reflns_number 26584
_diffrn_reflns_point_group_measured_fraction_full 0.999
_diffrn_reflns_point_group_measured_fraction_max 0.998
_diffrn_reflns_theta_full 67.679
_diffrn_reflns_theta_max 72.117
_diffrn_reflns_theta_min 3.839
_diffrn_source 'INCOATEC microfocus sealed tube'
_exptl_absorpt_coefficient_mu 0.599
_exptl_absorpt_correction_T_max 0.9705
_exptl_absorpt_correction_T_min 0.8312
_exptl_absorpt_correction_type multi-scan
_exptl_absorpt_process_details 'SADABS (Sheldrick, 2014)'
_exptl_crystal_colour yellow
_exptl_crystal_density_diffrn 1.278
_exptl_crystal_description plates
_exptl_crystal_F_000 784
_exptl_crystal_size_max 0.240
_exptl_crystal_size_mid 0.120
_exptl_crystal_size_min 0.030
_refine_diff_density_max 0.180
_refine_diff_density_min -0.181
_refine_diff_density_rms 0.034
_refine_ls_extinction_method none
_refine_ls_goodness_of_fit_ref 1.035
_refine_ls_hydrogen_treatment mixed
_refine_ls_matrix_type full
_refine_ls_number_parameters 256
_refine_ls_number_reflns 3764
_refine_ls_number_restraints 0
_refine_ls_restrained_S_all 1.035
_refine_ls_R_factor_all 0.0418
_refine_ls_R_factor_gt 0.0385
_refine_ls_shift/su_max 0.001
_refine_ls_shift/su_mean 0.000
_refine_ls_structure_factor_coef Fsqd
_refine_ls_weighting_details 'w=1/[\s^2^(Fo^2^)+(0.0382P)^2^+0.5418P] where P=(Fo^2^+2Fc^2^)/3'
_refine_ls_weighting_scheme calc
_refine_ls_wR_factor_gt 0.0942
_refine_ls_wR_factor_ref 0.0969
_reflns_Friedel_coverage 0.000
_reflns_number_gt 3445
_reflns_number_total 3764
_reflns_threshold_expression 'I > 2\s(I)'
_cod_data_source_file d2ob00372d2.cif
_cod_data_source_block sb1355_hy_compound_9d
_cod_depositor_comments 'Adding full bibliography for 7158640--7158641.cif.'
_cod_original_sg_symbol_H-M 'P 21/n'
_cod_database_code 7158640
_shelx_shelxl_version_number 2014/7
_shelx_space_group_comment
;
The symmetry employed for this shelxl refinement is uniquely defined
by the following loop, which should always be used as a source of
symmetry information in preference to the above space-group names.
They are only intended as comments.
;
_shelx_estimated_absorpt_t_min 0.870
_shelx_estimated_absorpt_t_max 0.982

loop_
_space_group_symop_operation_xyz
'x, y, z'
'-x+1/2, y+1/2, -z+1/2'
'-x, -y, -z'
'x-1/2, -y-1/2, z-1/2'

loop_
_atom_site_label
_atom_site_type_symbol
_atom_site_fract_x
_atom_site_fract_y
_atom_site_fract_z
_atom_site_U_iso_or_equiv
_atom_site_adp_type
_atom_site_occupancy
_atom_site_site_symmetry_order
_atom_site_calc_flag
_atom_site_refinement_flags_posn
_atom_site_refinement_flags_adp
_atom_site_refinement_flags_occupancy
_atom_site_disorder_assembly
_atom_site_disorder_group
N1 N 0.40220(16) 0.61812(8) 0.67366(4) 0.0393(2) Uani 1 1 d . . . . .
C2 C 0.50358(18) 0.55543(9) 0.71469(5) 0.0372(3) Uani 1 1 d . . . . .
N3 N 0.67914(15) 0.49881(8) 0.70802(4) 0.0377(2) Uani 1 1 d . . . . .
C4 C 0.7916(2) 0.49274(10) 0.66219(5) 0.0432(3) Uani 1 1 d . . . . .
H4 H 0.7497 0.5288 0.6278 0.052 Uiso 1 1 calc R U . . .
C5 C 0.9635(2) 0.43364(11) 0.66782(6) 0.0474(3) Uani 1 1 d . . . . .
H5 H 1.0422 0.4292 0.6373 0.057 Uiso 1 1 calc R U . . .
C6 C 1.0246(2) 0.37836(11) 0.71993(6) 0.0511(3) Uani 1 1 d . . . . .
H6 H 1.1430 0.3373 0.7232 0.061 Uiso 1 1 calc R U . . .
C7 C 0.9142(2) 0.38390(11) 0.76527(6) 0.0486(3) Uani 1 1 d . . . . .
H7 H 0.9563 0.3465 0.7992 0.058 Uiso 1 1 calc R U . . .
C8 C 0.73488(19) 0.44665(10) 0.76101(5) 0.0404(3) Uani 1 1 d . . . . .
N9 N 0.60476(17) 0.46640(9) 0.79921(4) 0.0448(3) Uani 1 1 d . . . . .
C10 C 0.46423(18) 0.53500(9) 0.77044(5) 0.0380(3) Uani 1 1 d . . . . .
C11 C 0.28958(18) 0.58741(9) 0.78863(5) 0.0382(3) Uani 1 1 d . . . . .
C12 C 0.2324(2) 0.57744(11) 0.84458(5) 0.0479(3) Uani 1 1 d . . . . .
H12 H 0.3124 0.5371 0.8723 0.058 Uiso 1 1 calc R U . . .
C13 C 0.0594(2) 0.62672(13) 0.85870(6) 0.0561(4) Uani 1 1 d . . . . .
H13 H 0.0229 0.6201 0.8959 0.067 Uiso 1 1 calc R U . . .
C14 C -0.0618(2) 0.68679(12) 0.81715(6) 0.0526(3) Uani 1 1 d . . . . .
H14 H -0.1804 0.7192 0.8266 0.063 Uiso 1 1 calc R U . . .
C15 C -0.0070(2) 0.69833(10) 0.76246(6) 0.0441(3) Uani 1 1 d . . . . .
H15 H -0.0896 0.7383 0.7352 0.053 Uiso 1 1 calc R U . . .
C16 C 0.17167(18) 0.65092(9) 0.74687(5) 0.0367(3) Uani 1 1 d . . . . .
C17 C 0.23776(18) 0.66481(9) 0.68918(5) 0.0368(3) Uani 1 1 d . . . . .
N18 N 0.12442(17) 0.72881(9) 0.64991(4) 0.0443(3) Uani 1 1 d . . . . .
H18 H 0.041(2) 0.7757(13) 0.6635(6) 0.053 Uiso 1 1 d . U . . .
C19 C 0.14807(18) 0.73993(10) 0.58797(5) 0.0372(3) Uani 1 1 d . . . . .
C20 C 0.1288(2) 0.63297(10) 0.55689(5) 0.0437(3) Uani 1 1 d . . . . .
H20A H -0.0011 0.6003 0.5624 0.052 Uiso 1 1 calc R U . . .
H20B H 0.2391 0.5868 0.5733 0.052 Uiso 1 1 calc R U . . .
C21 C 0.1401(2) 0.64842(11) 0.49169(6) 0.0509(3) Uani 1 1 d . . . . .
H21 H 0.1292 0.5797 0.4722 0.061 Uiso 1 1 calc R U . . .
C22 C 0.3450(2) 0.69909(13) 0.48344(6) 0.0558(4) Uani 1 1 d . . . . .
H22A H 0.3549 0.7071 0.4423 0.067 Uiso 1 1 calc R U . . .
H22B H 0.4573 0.6544 0.5002 0.067 Uiso 1 1 calc R U . . .
C23 C 0.3608(2) 0.80676(12) 0.51296(6) 0.0511(3) Uani 1 1 d . . . . .
H23 H 0.4919 0.8398 0.5072 0.061 Uiso 1 1 calc R U . . .
C24 C 0.1839(2) 0.87706(12) 0.48706(6) 0.0553(4) Uani 1 1 d . . . . .
H24A H 0.1899 0.8869 0.4459 0.066 Uiso 1 1 calc R U . . .
H24B H 0.1949 0.9456 0.5057 0.066 Uiso 1 1 calc R U . . .
C25 C -0.0202(2) 0.82550(11) 0.49618(6) 0.0487(3) Uani 1 1 d . . . . .
H25 H -0.1343 0.8707 0.4797 0.058 Uiso 1 1 calc R U . . .
C26 C -0.0300(2) 0.80995(11) 0.56108(5) 0.0446(3) Uani 1 1 d . . . . .
H26A H -0.1600 0.7774 0.5666 0.054 Uiso 1 1 calc R U . . .
H26B H -0.0224 0.8779 0.5804 0.054 Uiso 1 1 calc R U . . .
C27 C -0.0363(2) 0.71870(12) 0.46559(6) 0.0556(4) Uani 1 1 d . . . . .
H27A H -0.1668 0.6858 0.4702 0.067 Uiso 1 1 calc R U . . .
H27B H -0.0300 0.7282 0.4244 0.067 Uiso 1 1 calc R U . . .
C28 C 0.35138(19) 0.79255(10) 0.57826(5) 0.0430(3) Uani 1 1 d . . . . .
H28A H 0.4658 0.7493 0.5951 0.052 Uiso 1 1 calc R U . . .
H28B H 0.3624 0.8607 0.5974 0.052 Uiso 1 1 calc R U . . .

loop_
_atom_site_aniso_label
_atom_site_aniso_U_11
_atom_site_aniso_U_22
_atom_site_aniso_U_33
_atom_site_aniso_U_23
_atom_site_aniso_U_13
_atom_site_aniso_U_12
N1 0.0420(5) 0.0415(5) 0.0343(5) 0.0047(4) 0.0049(4) 0.0057(4)
C2 0.0383(6) 0.0369(6) 0.0361(6) 0.0010(5) 0.0035(5) 0.0016(5)
N3 0.0387(5) 0.0355(5) 0.0385(5) 0.0017(4) 0.0031(4) 0.0030(4)
C4 0.0475(7) 0.0430(7) 0.0396(6) 0.0005(5) 0.0069(5) 0.0044(5)
C5 0.0472(7) 0.0439(7) 0.0523(7) -0.0057(6) 0.0105(6) 0.0042(6)
C6 0.0446(7) 0.0408(7) 0.0664(9) -0.0012(6) 0.0009(6) 0.0074(6)
C7 0.0494(7) 0.0419(7) 0.0514(7) 0.0073(6) -0.0053(6) 0.0036(6)
C8 0.0440(7) 0.0363(6) 0.0395(6) 0.0029(5) -0.0002(5) -0.0022(5)
N9 0.0477(6) 0.0471(6) 0.0388(5) 0.0080(5) 0.0024(4) 0.0014(5)
C10 0.0410(6) 0.0382(6) 0.0340(6) 0.0028(5) 0.0025(5) -0.0020(5)
C11 0.0422(6) 0.0379(6) 0.0344(6) -0.0030(5) 0.0048(5) -0.0070(5)
C12 0.0545(8) 0.0528(8) 0.0362(6) 0.0021(6) 0.0047(5) -0.0018(6)
C13 0.0639(9) 0.0705(10) 0.0368(7) -0.0025(6) 0.0174(6) -0.0002(7)
C14 0.0509(8) 0.0612(9) 0.0482(7) -0.0082(6) 0.0166(6) 0.0048(7)
C15 0.0460(7) 0.0438(7) 0.0431(7) -0.0035(5) 0.0077(5) 0.0006(5)
C16 0.0397(6) 0.0346(6) 0.0359(6) -0.0046(5) 0.0056(5) -0.0045(5)
C17 0.0397(6) 0.0363(6) 0.0341(6) -0.0007(5) 0.0037(5) 0.0001(5)
N18 0.0486(6) 0.0499(6) 0.0353(5) 0.0037(5) 0.0088(4) 0.0150(5)
C19 0.0388(6) 0.0397(6) 0.0330(6) 0.0018(5) 0.0039(5) 0.0046(5)
C20 0.0505(7) 0.0385(7) 0.0420(7) 0.0008(5) 0.0056(5) -0.0007(5)
C21 0.0670(9) 0.0451(7) 0.0403(7) -0.0070(6) 0.0058(6) 0.0040(6)
C22 0.0617(9) 0.0661(9) 0.0427(7) 0.0053(7) 0.0181(6) 0.0161(7)
C23 0.0457(7) 0.0579(8) 0.0509(8) 0.0130(6) 0.0109(6) -0.0030(6)
C24 0.0681(9) 0.0509(8) 0.0468(7) 0.0133(6) 0.0070(7) 0.0036(7)
C25 0.0498(7) 0.0540(8) 0.0406(6) 0.0061(6) -0.0007(5) 0.0139(6)
C26 0.0416(7) 0.0493(7) 0.0425(7) 0.0014(6) 0.0036(5) 0.0105(6)
C27 0.0599(9) 0.0663(9) 0.0380(7) -0.0029(6) -0.0031(6) -0.0003(7)
C28 0.0405(6) 0.0436(7) 0.0436(7) 0.0031(5) 0.0009(5) -0.0001(5)

loop_
_atom_type_symbol
_atom_type_description
_atom_type_scat_dispersion_real
_atom_type_scat_dispersion_imag
_atom_type_scat_source
C C 0.0181 0.0091 'International Tables Vol C Tables 4.2.6.8 and 6.1.1.4'
H H 0.0000 0.0000 'International Tables Vol C Tables 4.2.6.8 and 6.1.1.4'
N N 0.0311 0.0180 'International Tables Vol C Tables 4.2.6.8 and 6.1.1.4'

loop_
_geom_angle_atom_site_label_1
_geom_angle_atom_site_label_2
_geom_angle_atom_site_label_3
_geom_angle
_geom_angle_site_symmetry_1
_geom_angle_site_symmetry_3
_geom_angle_publ_flag
C17 N1 C2 114.67(10) . . ?
N1 C2 C10 129.83(11) . . ?
N1 C2 N3 124.70(11) . . ?
C10 C2 N3 105.46(10) . . ?
C4 N3 C2 130.83(10) . . ?
C4 N3 C8 123.24(10) . . ?
C2 N3 C8 105.89(10) . . ?
C5 C4 N3 118.83(12) . . ?
C5 C4 H4 120.6 . . ?
N3 C4 H4 120.6 . . ?
C4 C5 C6 120.13(13) . . ?
C4 C5 H5 119.9 . . ?
C6 C5 H5 119.9 . . ?
C7 C6 C5 121.32(12) . . ?
C7 C6 H6 119.3 . . ?
C5 C6 H6 119.3 . . ?
C6 C7 C8 119.85(12) . . ?
C6 C7 H7 120.1 . . ?
C8 C7 H7 120.1 . . ?
N9 C8 N3 112.24(11) . . ?
N9 C8 C7 131.15(12) . . ?
N3 C8 C7 116.61(11) . . ?
C8 N9 C10 103.99(10) . . ?
N9 C10 C2 112.40(11) . . ?
N9 C10 C11 131.33(11) . . ?
C2 C10 C11 116.27(11) . . ?
C12 C11 C16 119.96(12) . . ?
C12 C11 C10 123.31(12) . . ?
C16 C11 C10 116.73(11) . . ?
C13 C12 C11 120.50(13) . . ?
C13 C12 H12 119.7 . . ?
C11 C12 H12 119.7 . . ?
C12 C13 C14 119.93(12) . . ?
C12 C13 H13 120.0 . . ?
C14 C13 H13 120.0 . . ?
C15 C14 C13 120.34(13) . . ?
C15 C14 H14 119.8 . . ?
C13 C14 H14 119.8 . . ?
C14 C15 C16 121.27(13) . . ?
C14 C15 H15 119.4 . . ?
C16 C15 H15 119.4 . . ?
C15 C16 C11 117.93(11) . . ?
C15 C16 C17 122.42(11) . . ?
C11 C16 C17 119.65(11) . . ?
N1 C17 N18 118.51(10) . . ?
N1 C17 C16 122.77(11) . . ?
N18 C17 C16 118.72(11) . . ?
C17 N18 C19 126.30(10) . . ?
C17 N18 H18 117.6(10) . . ?
C19 N18 H18 115.4(10) . . ?
N18 C19 C28 112.80(10) . . ?
N18 C19 C20 111.21(10) . . ?
C28 C19 C20 109.68(10) . . ?
N18 C19 C26 106.44(10) . . ?
C28 C19 C26 108.57(10) . . ?
C20 C19 C26 107.94(10) . . ?
C19 C20 C21 109.80(10) . . ?
C19 C20 H20A 109.7 . . ?
C21 C20 H20A 109.7 . . ?
C19 C20 H20B 109.7 . . ?
C21 C20 H20B 109.7 . . ?
H20A C20 H20B 108.2 . . ?
C27 C21 C22 109.85(12) . . ?
C27 C21 C20 109.69(11) . . ?
C22 C21 C20 109.38(11) . . ?
C27 C21 H21 109.3 . . ?
C22 C21 H21 109.3 . . ?
C20 C21 H21 109.3 . . ?
C21 C22 C23 109.36(11) . . ?
C21 C22 H22A 109.8 . . ?
C23 C22 H22A 109.8 . . ?
C21 C22 H22B 109.8 . . ?
C23 C22 H22B 109.8 . . ?
H22A C22 H22B 108.3 . . ?
C24 C23 C22 110.00(12) . . ?
C24 C23 C28 109.47(11) . . ?
C22 C23 C28 109.23(11) . . ?
C24 C23 H23 109.4 . . ?
C22 C23 H23 109.4 . . ?
C28 C23 H23 109.4 . . ?
C23 C24 C25 109.28(11) . . ?
C23 C24 H24A 109.8 . . ?
C25 C24 H24A 109.8 . . ?
C23 C24 H24B 109.8 . . ?
C25 C24 H24B 109.8 . . ?
H24A C24 H24B 108.3 . . ?
C27 C25 C24 108.97(12) . . ?
C27 C25 C26 109.56(12) . . ?
C24 C25 C26 109.89(11) . . ?
C27 C25 H25 109.5 . . ?
C24 C25 H25 109.5 . . ?
C26 C25 H25 109.5 . . ?
C25 C26 C19 110.46(10) . . ?
C25 C26 H26A 109.6 . . ?
C19 C26 H26A 109.6 . . ?
C25 C26 H26B 109.6 . . ?
C19 C26 H26B 109.6 . . ?
H26A C26 H26B 108.1 . . ?
C21 C27 C25 109.30(11) . . ?
C21 C27 H27A 109.8 . . ?
C25 C27 H27A 109.8 . . ?
C21 C27 H27B 109.8 . . ?
C25 C27 H27B 109.8 . . ?
H27A C27 H27B 108.3 . . ?
C19 C28 C23 110.00(10) . . ?
C19 C28 H28A 109.7 . . ?
C23 C28 H28A 109.7 . . ?
C19 C28 H28B 109.7 . . ?
C23 C28 H28B 109.7 . . ?
H28A C28 H28B 108.2 . . ?

loop_
_geom_bond_atom_site_label_1
_geom_bond_atom_site_label_2
_geom_bond_distance
_geom_bond_site_symmetry_2
_geom_bond_publ_flag
N1 C17 1.3197(15) . ?
N1 C2 1.3488(15) . ?
C2 C10 1.3764(16) . ?
C2 N3 1.3819(15) . ?
N3 C4 1.3717(16) . ?
N3 C8 1.4035(15) . ?
C4 C5 1.3458(18) . ?
C4 H4 0.9300 . ?
C5 C6 1.411(2) . ?
C5 H5 0.9300 . ?
C6 C7 1.353(2) . ?
C6 H6 0.9300 . ?
C7 C8 1.4123(18) . ?
C7 H7 0.9300 . ?
C8 N9 1.3305(17) . ?
N9 C10 1.3764(16) . ?
C10 C11 1.4333(17) . ?
C11 C12 1.4031(17) . ?
C11 C16 1.4122(17) . ?
C12 C13 1.371(2) . ?
C12 H12 0.9300 . ?
C13 C14 1.395(2) . ?
C13 H13 0.9300 . ?
C14 C15 1.3709(18) . ?
C14 H14 0.9300 . ?
C15 C16 1.4042(17) . ?
C15 H15 0.9300 . ?
C16 C17 1.4702(16) . ?
C17 N18 1.3671(15) . ?
N18 C19 1.4726(15) . ?
N18 H18 0.891(16) . ?
C19 C28 1.5326(17) . ?
C19 C20 1.5344(17) . ?
C19 C26 1.5346(16) . ?
C20 C21 1.5375(18) . ?
C20 H20A 0.9700 . ?
C20 H20B 0.9700 . ?
C21 C27 1.523(2) . ?
C21 C22 1.523(2) . ?
C21 H21 0.9800 . ?
C22 C23 1.526(2) . ?
C22 H22A 0.9700 . ?
C22 H22B 0.9700 . ?
C23 C24 1.524(2) . ?
C23 C28 1.5359(18) . ?
C23 H23 0.9800 . ?
C24 C25 1.528(2) . ?
C24 H24A 0.9700 . ?
C24 H24B 0.9700 . ?
C25 C27 1.527(2) . ?
C25 C26 1.5290(18) . ?
C25 H25 0.9800 . ?
C26 H26A 0.9700 . ?
C26 H26B 0.9700 . ?
C27 H27A 0.9700 . ?
C27 H27B 0.9700 . ?
C28 H28A 0.9700 . ?
C28 H28B 0.9700 . ?

loop_
_geom_hbond_atom_site_label_D
_geom_hbond_atom_site_label_H
_geom_hbond_atom_site_label_A
_geom_hbond_distance_DH
_geom_hbond_distance_HA
_geom_hbond_distance_DA
_geom_hbond_angle_DHA
_geom_hbond_site_symmetry_A
N18 H18 N9 0.891(16) 2.781(16) 3.6319(16) 160.3(13) 2_556

loop_
_geom_torsion_atom_site_label_1
_geom_torsion_atom_site_label_2
_geom_torsion_atom_site_label_3
_geom_torsion_atom_site_label_4
_geom_torsion
_geom_torsion_site_symmetry_1
_geom_torsion_site_symmetry_2
_geom_torsion_site_symmetry_3
_geom_torsion_site_symmetry_4
_geom_torsion_publ_flag
C17 N1 C2 C10 -1.74(19) . . . . ?
C17 N1 C2 N3 179.93(11) . . . . ?
N1 C2 N3 C4 1.3(2) . . . . ?
C10 C2 N3 C4 -177.35(12) . . . . ?
N1 C2 N3 C8 178.89(11) . . . . ?
C10 C2 N3 C8 0.22(13) . . . . ?
C2 N3 C4 C5 177.55(12) . . . . ?
C8 N3 C4 C5 0.34(19) . . . . ?
N3 C4 C5 C6 0.6(2) . . . . ?
C4 C5 C6 C7 -0.5(2) . . . . ?
C5 C6 C7 C8 -0.5(2) . . . . ?
C4 N3 C8 N9 178.54(11) . . . . ?
C2 N3 C8 N9 0.74(14) . . . . ?
C4 N3 C8 C7 -1.33(18) . . . . ?
C2 N3 C8 C7 -179.13(11) . . . . ?
C6 C7 C8 N9 -178.47(14) . . . . ?
C6 C7 C8 N3 1.37(19) . . . . ?
N3 C8 N9 C10 -1.36(14) . . . . ?
C7 C8 N9 C10 178.49(13) . . . . ?
C8 N9 C10 C2 1.52(14) . . . . ?
C8 N9 C10 C11 -178.13(13) . . . . ?
N1 C2 C10 N9 -179.67(12) . . . . ?
N3 C2 C10 N9 -1.10(14) . . . . ?
N1 C2 C10 C11 0.0(2) . . . . ?
N3 C2 C10 C11 178.61(10) . . . . ?
N9 C10 C11 C12 1.6(2) . . . . ?
C2 C10 C11 C12 -178.06(12) . . . . ?
N9 C10 C11 C16 -177.87(12) . . . . ?
C2 C10 C11 C16 2.49(16) . . . . ?
C16 C11 C12 C13 1.7(2) . . . . ?
C10 C11 C12 C13 -177.72(13) . . . . ?
C11 C12 C13 C14 0.4(2) . . . . ?
C12 C13 C14 C15 -1.1(2) . . . . ?
C13 C14 C15 C16 -0.3(2) . . . . ?
C14 C15 C16 C11 2.38(19) . . . . ?
C14 C15 C16 C17 -177.95(12) . . . . ?
C12 C11 C16 C15 -3.05(17) . . . . ?
C10 C11 C16 C15 176.42(11) . . . . ?
C12 C11 C16 C17 177.26(11) . . . . ?
C10 C11 C16 C17 -3.26(16) . . . . ?
C2 N1 C17 N18 -179.22(11) . . . . ?
C2 N1 C17 C16 0.83(17) . . . . ?
C15 C16 C17 N1 -178.03(12) . . . . ?
C11 C16 C17 N1 1.64(18) . . . . ?
C15 C16 C17 N18 2.02(18) . . . . ?
C11 C16 C17 N18 -178.31(11) . . . . ?
N1 C17 N18 C19 9.71(19) . . . . ?
C16 C17 N18 C19 -170.34(11) . . . . ?
C17 N18 C19 C28 -67.77(16) . . . . ?
C17 N18 C19 C20 55.94(16) . . . . ?
C17 N18 C19 C26 173.27(12) . . . . ?
N18 C19 C20 C21 176.31(10) . . . . ?
C28 C19 C20 C21 -58.22(13) . . . . ?
C26 C19 C20 C21 59.90(13) . . . . ?
C19 C20 C21 C27 -60.80(15) . . . . ?
C19 C20 C21 C22 59.75(14) . . . . ?
C27 C21 C22 C23 59.27(14) . . . . ?
C20 C21 C22 C23 -61.18(14) . . . . ?
C21 C22 C23 C24 -59.07(14) . . . . ?
C21 C22 C23 C28 61.10(14) . . . . ?
C22 C23 C24 C25 59.95(15) . . . . ?
C28 C23 C24 C25 -60.08(15) . . . . ?
C23 C24 C25 C27 -60.55(15) . . . . ?
C23 C24 C25 C26 59.50(15) . . . . ?
C27 C25 C26 C19 60.29(15) . . . . ?
C24 C25 C26 C19 -59.40(15) . . . . ?
N18 C19 C26 C25 -179.48(11) . . . . ?
C28 C19 C26 C25 58.83(14) . . . . ?
C20 C19 C26 C25 -60.00(14) . . . . ?
C22 C21 C27 C25 -60.46(15) . . . . ?
C20 C21 C27 C25 59.80(15) . . . . ?
C24 C25 C27 C21 60.85(14) . . . . ?
C26 C25 C27 C21 -59.41(15) . . . . ?
N18 C19 C28 C23 -177.10(10) . . . . ?
C20 C19 C28 C23 58.35(13) . . . . ?
C26 C19 C28 C23 -59.38(13) . . . . ?
C24 C23 C28 C19 60.73(15) . . . . ?
C22 C23 C28 C19 -59.77(14) . . . . ?
